data_4321521
loop_
_publ_author_name
'Carmela Magliocchi'
'Xiaobing Xie'
'Timothy Hughbanks'

_publ_section_title
;
 A Cyanide-Bridged Chain of Mo6Se8 Clusters: A Product of Cyanide-Melt
 Cluster Synthesis
;
_journal_name_full 'Inorganic Chemistry'
_journal_page_first 5000
_journal_page_last 5001
_journal_paper_doi 10.1021/ic000833q
_journal_volume 39
_journal_year 2000
_chemical_formula_sum 'C5 K6 Mo6 N5 Se8'
_chemical_formula_weight 1572.02
_chemical_name_systematic
; 
 ? 
;
_space_group_IT_number 87
_symmetry_cell_setting tetragonal
_symmetry_space_group_name_Hall '-I 4'
_symmetry_space_group_name_H-M 'I 4/m'
_atom_sites_solution_hydrogens geom
_atom_sites_solution_primary direct
_atom_sites_solution_secondary difmap
_audit_creation_method SHELXL-97
_cell_angle_alpha 90.00
_cell_angle_beta 90.00
_cell_angle_gamma 90.00
_cell_formula_units_Z 2
_cell_length_a 11.5085(4)
_cell_length_b 11.5085(4)
_cell_length_c 9.5177(4)
_cell_measurement_temperature 90(1)
_cell_volume 1260.58(8)
_computing_cell_refinement SAINT
_computing_data_collection SMART
_computing_data_reduction SAINT
_computing_structure_refinement 'SHELXL-97 (Sheldrick, 1997)'
_computing_structure_solution 'SHELXS-97 (Sheldrick, 1990)'
_diffrn_ambient_temperature 90(1)
_diffrn_measured_fraction_theta_full 0.995
_diffrn_measured_fraction_theta_max 0.995
_diffrn_radiation_monochromator graphite
_diffrn_radiation_source 'fine-focus sealed tube'
_diffrn_radiation_type MoK\a
_diffrn_radiation_wavelength 0.71073
_diffrn_reflns_av_R_equivalents 0.0554
_diffrn_reflns_av_sigmaI/netI 0.0448
_diffrn_reflns_limit_h_max 19
_diffrn_reflns_limit_h_min -13
_diffrn_reflns_limit_k_max 19
_diffrn_reflns_limit_k_min -19
_diffrn_reflns_limit_l_max 14
_diffrn_reflns_limit_l_min -15
_diffrn_reflns_number 10391
_diffrn_reflns_theta_full 36.32
_diffrn_reflns_theta_max 36.32
_diffrn_reflns_theta_min 2.50
_exptl_absorpt_coefficient_mu 15.443
_exptl_absorpt_correction_type Multiscans
_exptl_crystal_colour black
_exptl_crystal_density_diffrn 4.142
_exptl_crystal_density_method 'not measured'
_exptl_crystal_description plate
_exptl_crystal_F_000 1406
_exptl_crystal_size_max 0.12
_exptl_crystal_size_mid 0.10
_exptl_crystal_size_min 0.01
_refine_diff_density_max 1.159
_refine_diff_density_min -1.190
_refine_diff_density_rms 0.221
_refine_ls_extinction_coef 0.00022(4)
_refine_ls_extinction_expression Fc^*^=kFc[1+0.001xFc^2^\l^3^/sin(2\q)]^-1/4^
_refine_ls_extinction_method SHELXL
_refine_ls_goodness_of_fit_ref 0.931
_refine_ls_hydrogen_treatment mixed
_refine_ls_matrix_type full
_refine_ls_number_parameters 40
_refine_ls_number_reflns 1601
_refine_ls_number_restraints 0
_refine_ls_restrained_S_all 0.931
_refine_ls_R_factor_all 0.0411
_refine_ls_R_factor_gt 0.0236
_refine_ls_shift/su_max 0.001
_refine_ls_shift/su_mean 0.000
_refine_ls_structure_factor_coef Fsqd
_refine_ls_weighting_details 'calc w=1/[\s^2^(Fo^2^)+(0.0162P)^2^+0.0000P] where P=(Fo^2^+2Fc^2^)/3'
_refine_ls_weighting_scheme calc
_refine_ls_wR_factor_gt 0.0432
_refine_ls_wR_factor_ref 0.0458
_reflns_number_gt 1182
_reflns_number_total 1601
_reflns_threshold_expression >2sigma(I)
_cod_data_source_file ic000833q.cif
_cod_data_source_block C5K6Mo6N5Se8
_cod_depositor_comments
;
The following automatic conversions were performed:

'_symmetry_cell_setting' tag value 'Tetraganol' was replaced with
'tetragonal' value as specified in the replacement file
'/home/robertas/cod-tools/perl-scripts/inputs/replacement_values.lst'.

Automatic conversion script
Id: cif_fix_values 3143 2015-03-26 13:38:13Z robertas 
;
_cod_database_code 4321521

loop_
_symmetry_equiv_pos_as_xyz
'x, y, z'
'-x, -y, z'
'-y, x, z'
'y, -x, z'
'x+1/2, y+1/2, z+1/2'
'-x+1/2, -y+1/2, z+1/2'
'-y+1/2, x+1/2, z+1/2'
'y+1/2, -x+1/2, z+1/2'
'-x, -y, -z'
'x, y, -z'
'y, -x, -z'
'-y, x, -z'
'-x+1/2, -y+1/2, -z+1/2'
'x+1/2, y+1/2, -z+1/2'
'y+1/2, -x+1/2, -z+1/2'
'-y+1/2, x+1/2, -z+1/2'

loop_
_atom_site_label
_atom_site_type_symbol
_atom_site_fract_x
_atom_site_fract_y
_atom_site_fract_z
_atom_site_U_iso_or_equiv
_atom_site_adp_type
_atom_site_occupancy
_atom_site_symmetry_multiplicity
_atom_site_calc_flag
_atom_site_refinement_flags
_atom_site_disorder_assembly
_atom_site_disorder_group
Mo1 Mo -0.05407(2) -0.15495(2) 0.0000 0.00568(6) Uani 1 2 d S . .
Mo2 Mo 0.0000 0.0000 0.20555(4) 0.00557(8) Uani 1 4 d S . .
Se Se 0.09583(2) -0.20126(2) -0.19265(3) 0.00737(6) Uani 1 1 d . . .
K1 K -0.36726(6) -0.27459(6) 0.0000 0.01068(15) Uani 1 2 d S . 1
K2 K 0.0000 -0.5000 -0.2500 0.0121(2) Uani 1 4 d S . 2
N1 N -1.0000 0.0000 0.4385(5) 0.0073(8) Uani 0.50 4 d SP . .
C1 C -1.0000 0.0000 0.4385(5) 0.0073(8) Uani 0.50 4 d SP . .
N2 N -0.5642(3) -0.1330(3) 0.0000 0.0116(6) Uani 1 2 d S . .
C2 C -0.6612(3) -0.1078(3) 0.0000 0.0092(6) Uiso 1 2 d S . .

loop_
_atom_site_aniso_label
_atom_site_aniso_U_11
_atom_site_aniso_U_22
_atom_site_aniso_U_33
_atom_site_aniso_U_23
_atom_site_aniso_U_13
_atom_site_aniso_U_12
Mo1 0.00620(12) 0.00600(13) 0.00485(13) 0.000 0.000 -0.00023(10)
Mo2 0.00624(11) 0.00624(11) 0.00424(18) 0.000 0.000 0.000
Se 0.00886(11) 0.00733(11) 0.00591(11) -0.00083(8) 0.00049(8) 0.00102(8)
K1 0.0099(3) 0.0094(3) 0.0127(4) 0.000 0.000 0.0000(3)
K2 0.0145(3) 0.0145(3) 0.0073(5) 0.000 0.000 0.000
N1 0.0066(11) 0.0066(11) 0.009(2) 0.000 0.000 0.000
C1 0.0066(11) 0.0066(11) 0.009(2) 0.000 0.000 0.000
N2 0.0131(14) 0.0121(14) 0.0096(14) 0.000 0.000 -0.0001(12)

loop_
_atom_type_symbol
_atom_type_description
_atom_type_scat_dispersion_real
_atom_type_scat_dispersion_imag
_atom_type_scat_source
C C 0.0033 0.0016 'International Tables Vol C Tables 4.2.6.8 and 6.1.1.4'
N N 0.0061 0.0033 'International Tables Vol C Tables 4.2.6.8 and 6.1.1.4'
K K 0.2009 0.2494 'International Tables Vol C Tables 4.2.6.8 and 6.1.1.4'
Se Se -0.0929 2.2259 'International Tables Vol C Tables 4.2.6.8 and 6.1.1.4'
Mo Mo -1.6832 0.6857 'International Tables Vol C Tables 4.2.6.8 and 6.1.1.4'

loop_
_geom_angle_atom_site_label_1
_geom_angle_atom_site_label_2
_geom_angle_atom_site_label_3
_geom_angle
_geom_angle_site_symmetry_1
_geom_angle_site_symmetry_3
_geom_angle_publ_flag
C2 Mo1 Se 89.39(6) 11_545 10 ?
C2 Mo1 Se 89.39(6) 11_545 . ?
Se Mo1 Se 90.879(14) 10 . ?
C2 Mo1 Se 93.94(6) 11_545 4 ?
Se Mo1 Se 176.667(14) 10 4 ?
Se Mo1 Se 89.338(10) . 4 ?
C2 Mo1 Se 93.94(6) 11_545 11 ?
Se Mo1 Se 89.338(10) 10 11 ?
Se Mo1 Se 176.667(14) . 11 ?
Se Mo1 Se 90.253(14) 4 11 ?
C2 Mo1 Mo1 132.06(9) 11_545 3 ?
Se Mo1 Mo1 59.086(10) 10 3 ?
Se Mo1 Mo1 59.086(10) . 3 ?
Se Mo1 Mo1 118.380(8) 4 3 ?
Se Mo1 Mo1 118.380(8) 11 3 ?
C2 Mo1 Mo1 137.94(9) 11_545 11 ?
Se Mo1 Mo1 118.549(8) 10 11 ?
Se Mo1 Mo1 118.549(8) . 11 ?
Se Mo1 Mo1 58.574(10) 4 11 ?
Se Mo1 Mo1 58.574(10) 11 11 ?
Mo1 Mo1 Mo1 90.0 3 11 ?
C2 Mo1 Mo2 133.920(9) 11_545 . ?
Se Mo1 Mo2 57.980(7) 10 . ?
Se Mo1 Mo2 119.670(12) . . ?
Se Mo1 Mo2 119.157(12) 4 . ?
Se Mo1 Mo2 57.828(7) 11 . ?
Mo1 Mo1 Mo2 60.585(4) 3 . ?
Mo1 Mo1 Mo2 60.585(4) 11 . ?
C2 Mo1 Mo2 133.920(9) 11_545 9 ?
Se Mo1 Mo2 119.670(12) 10 9 ?
Se Mo1 Mo2 57.980(7) . 9 ?
Se Mo1 Mo2 57.828(7) 4 9 ?
Se Mo1 Mo2 119.157(12) 11 9 ?
Mo1 Mo1 Mo2 60.585(4) 3 9 ?
Mo1 Mo1 Mo2 60.585(4) 11 9 ?
Mo2 Mo1 Mo2 92.015(15) . 9 ?
C2 Mo1 K1 52.80(9) 11_545 . ?
Se Mo1 K1 123.529(10) 10 . ?
Se Mo1 K1 123.529(10) . . ?
Se Mo1 K1 58.818(10) 4 . ?
Se Mo1 K1 58.818(10) 11 . ?
Mo1 Mo1 K1 175.143(16) 3 . ?
Mo1 Mo1 K1 85.143(16) 11 . ?
Mo2 Mo1 K1 116.602(10) . . ?
Mo2 Mo1 K1 116.602(10) 9 . ?
C1 Mo2 N1 0.0 1_655 1_655 ?
C1 Mo2 Se 92.741(11) 1_655 11 ?
N1 Mo2 Se 92.741(11) 1_655 11 ?
C1 Mo2 Se 92.741(11) 1_655 12 ?
N1 Mo2 Se 92.741(11) 1_655 12 ?
Se Mo2 Se 174.52(2) 11 12 ?
C1 Mo2 Se 92.741(11) 1_655 10 ?
N1 Mo2 Se 92.741(11) 1_655 10 ?
Se Mo2 Se 89.869(1) 11 10 ?
Se Mo2 Se 89.869(1) 12 10 ?
C1 Mo2 Se 92.741(11) 1_655 9 ?
N1 Mo2 Se 92.741(11) 1_655 9 ?
Se Mo2 Se 89.869(1) 11 9 ?
Se Mo2 Se 89.869(1) 12 9 ?
Se Mo2 Se 174.52(2) 10 9 ?
C1 Mo2 Mo1 136.008(7) 1_655 . ?
N1 Mo2 Mo1 136.008(7) 1_655 . ?
Se Mo2 Mo1 58.507(9) 11 . ?
Se Mo2 Mo1 116.973(13) 12 . ?
Se Mo2 Mo1 58.160(9) 10 . ?
Se Mo2 Mo1 117.305(13) 9 . ?
C1 Mo2 Mo1 136.008(7) 1_655 11 ?
N1 Mo2 Mo1 136.008(7) 1_655 11 ?
Se Mo2 Mo1 58.160(9) 11 11 ?
Se Mo2 Mo1 117.305(14) 12 11 ?
Se Mo2 Mo1 116.973(13) 10 11 ?
Se Mo2 Mo1 58.507(9) 9 11 ?
Mo1 Mo2 Mo1 58.830(9) . 11 ?
C1 Mo2 Mo1 136.008(7) 1_655 3 ?
N1 Mo2 Mo1 136.008(7) 1_655 3 ?
Se Mo2 Mo1 117.305(14) 11 3 ?
Se Mo2 Mo1 58.160(9) 12 3 ?
Se Mo2 Mo1 58.507(9) 10 3 ?
Se Mo2 Mo1 116.973(13) 9 3 ?
Mo1 Mo2 Mo1 58.830(9) . 3 ?
Mo1 Mo2 Mo1 87.985(15) 11 3 ?
C1 Mo2 Mo1 136.008(7) 1_655 9 ?
N1 Mo2 Mo1 136.008(7) 1_655 9 ?
Se Mo2 Mo1 116.973(13) 11 9 ?
Se Mo2 Mo1 58.507(9) 12 9 ?
Se Mo2 Mo1 117.305(14) 10 9 ?
Se Mo2 Mo1 58.160(9) 9 9 ?
Mo1 Mo2 Mo1 87.985(15) . 9 ?
Mo1 Mo2 Mo1 58.830(9) 11 9 ?
Mo1 Mo2 Mo1 58.830(9) 3 9 ?
C1 Mo2 K1 47.050(8) 1_655 5 ?
N1 Mo2 K1 47.050(8) 1_655 5 ?
Se Mo2 K1 129.670(15) 11 5 ?
Se Mo2 K1 55.027(11) 12 5 ?
Se Mo2 K1 116.226(14) 10 5 ?
Se Mo2 K1 67.868(12) 9 5 ?
Mo1 Mo2 K1 171.417(12) . 5 ?
Mo1 Mo2 K1 126.116(11) 11 5 ?
Mo1 Mo2 K1 113.015(11) 3 5 ?
Mo1 Mo2 K1 89.518(9) 9 5 ?
C1 Mo2 K1 47.050(8) 1_655 15_545 ?
N1 Mo2 K1 47.050(8) 1_655 15_545 ?
Se Mo2 K1 116.226(14) 11 15_545 ?
Se Mo2 K1 67.868(12) 12 15_545 ?
Se Mo2 K1 55.027(11) 10 15_545 ?
Se Mo2 K1 129.670(15) 9 15_545 ?
Mo1 Mo2 K1 113.015(11) . 15_545 ?
Mo1 Mo2 K1 171.417(12) 11 15_545 ?
Mo1 Mo2 K1 89.518(9) 3 15_545 ?
Mo1 Mo2 K1 126.116(11) 9 15_545 ?
K1 Mo2 K1 62.338(9) 5 15_545 ?
Mo2 Se Mo1 63.860(11) 9 . ?
Mo2 Se Mo1 63.665(11) 9 3 ?
Mo1 Se Mo1 62.340(11) . 3 ?
Mo2 Se K1 143.457(16) 9 3 ?
Mo1 Se K1 98.030(12) . 3 ?
Mo1 Se K1 79.873(13) 3 3 ?
Mo2 Se K1 86.421(16) 9 15_544 ?
Mo1 Se K1 149.874(16) . 15_544 ?
Mo1 Se K1 110.173(15) 3 15_544 ?
K1 Se K1 109.622(10) 3 15_544 ?
Mo2 Se K2 135.418(9) 9 . ?
Mo1 Se K2 95.683(9) . . ?
Mo1 Se K2 143.300(10) 3 . ?
K1 Se K2 74.373(13) 3 . ?
K1 Se K2 102.930(13) 15_544 . ?
N2 K1 C1 95.12(6) . 5_544 ?
N2 K1 N1 95.12(6) . 5_544 ?
C1 K1 N1 0.00(16) 5_544 5_544 ?
N2 K1 C1 95.12(6) . 13_345 ?
C1 K1 C1 21.99(16) 5_544 13_345 ?
N1 K1 C1 21.99(16) 5_544 13_345 ?
N2 K1 N1 95.12(6) . 13_345 ?
C1 K1 N1 21.99(16) 5_544 13_345 ?
N1 K1 N1 21.99(16) 5_544 13_345 ?
C1 K1 N1 0.00(16) 13_345 13_345 ?
N2 K1 C2 158.19(9) . 11_545 ?
C1 K1 C2 106.28(7) 5_544 11_545 ?
N1 K1 C2 106.28(7) 5_544 11_545 ?
C1 K1 C2 106.28(7) 13_345 11_545 ?
N1 K1 C2 106.28(7) 13_345 11_545 ?
N2 K1 N2 178.83(9) . 11_545 ?
C1 K1 N2 86.03(6) 5_544 11_545 ?
N1 K1 N2 86.03(6) 5_544 11_545 ?
C1 K1 N2 86.03(6) 13_345 11_545 ?
N1 K1 N2 86.03(6) 13_345 11_545 ?
C2 K1 N2 20.65(8) 11_545 11_545 ?
N2 K1 Se 96.00(5) . 11 ?
C1 K1 Se 155.10(7) 5_544 11 ?
N1 K1 Se 155.10(7) 5_544 11 ?
C1 K1 Se 134.30(8) 13_345 11 ?
N1 K1 Se 134.30(8) 13_345 11 ?
C2 K1 Se 66.06(5) 11_545 11 ?
N2 K1 Se 83.02(5) 11_545 11 ?
N2 K1 Se 96.00(5) . 4 ?
C1 K1 Se 134.30(8) 5_544 4 ?
N1 K1 Se 134.30(8) 5_544 4 ?
C1 K1 Se 155.10(7) 13_345 4 ?
N1 K1 Se 155.10(7) 13_345 4 ?
C2 K1 Se 66.06(5) 11_545 4 ?
N2 K1 Se 83.02(5) 11_545 4 ?
Se K1 Se 66.297(16) 11 4 ?
N2 K1 Se 116.58(2) . 16_444 ?
C1 K1 Se 65.01(7) 5_544 16_444 ?
N1 K1 Se 65.01(7) 5_544 16_444 ?
C1 K1 Se 84.72(7) 13_345 16_444 ?
N1 K1 Se 84.72(7) 13_345 16_444 ?
C2 K1 Se 70.56(3) 11_545 16_444 ?
N2 K1 Se 63.719(18) 11_545 16_444 ?
Se K1 Se 127.70(2) 11 16_444 ?
Se K1 Se 70.378(10) 4 16_444 ?
N2 K1 Se 116.58(2) . 7_445 ?
C1 K1 Se 84.72(7) 5_544 7_445 ?
N1 K1 Se 84.72(7) 5_544 7_445 ?
C1 K1 Se 65.01(7) 13_345 7_445 ?
N1 K1 Se 65.01(7) 13_345 7_445 ?
C2 K1 Se 70.56(3) 11_545 7_445 ?
N2 K1 Se 63.719(18) 11_545 7_445 ?
Se K1 Se 70.378(10) 11 7_445 ?
Se K1 Se 127.70(2) 4 7_445 ?
Se K1 Se 120.06(2) 16_444 7_445 ?
N2 K1 Mo1 123.38(7) . . ?
C1 K1 Mo1 140.10(3) 5_544 . ?
N1 K1 Mo1 140.10(3) 5_544 . ?
C1 K1 Mo1 140.10(3) 13_345 . ?
N1 K1 Mo1 140.10(3) 13_345 . ?
C2 K1 Mo1 34.80(7) 11_545 . ?
N2 K1 Mo1 55.45(5) 11_545 . ?
Se K1 Mo1 41.310(10) 11 . ?
Se K1 Mo1 41.310(10) 4 . ?
Se K1 Mo1 86.527(14) 16_444 . ?
Se K1 Mo1 86.527(14) 7_445 . ?
N2 K2 N2 131.46(6) 5_544 3 ?
N2 K2 N2 131.46(6) 5_544 11_545 ?
N2 K2 N2 71.09(9) 3 11_545 ?
N2 K2 N2 71.09(9) 5_544 13_444 ?
N2 K2 N2 131.46(6) 3 13_444 ?
N2 K2 N2 131.46(6) 11_545 13_444 ?
N2 K2 C2 20.57(8) 5_544 5_544 ?
N2 K2 C2 142.67(8) 3 5_544 ?
N2 K2 C2 113.06(7) 11_545 5_544 ?
N2 K2 C2 75.48(7) 13_444 5_544 ?
N2 K2 C2 142.67(8) 5_544 11_545 ?
N2 K2 C2 75.48(7) 3 11_545 ?
N2 K2 C2 20.57(8) 11_545 11_545 ?
N2 K2 C2 113.06(7) 13_444 11_545 ?
C2 K2 C2 122.13(5) 5_544 11_545 ?
N2 K2 C2 113.06(7) 5_544 3 ?
N2 K2 C2 20.57(8) 3 3 ?
N2 K2 C2 75.48(7) 11_545 3 ?
N2 K2 C2 142.67(8) 13_444 3 ?
C2 K2 C2 122.13(5) 5_544 3 ?
C2 K2 C2 86.34(9) 11_545 3 ?
N2 K2 C2 75.48(7) 5_544 13_444 ?
N2 K2 C2 113.06(7) 3 13_444 ?
N2 K2 C2 142.67(8) 11_545 13_444 ?
N2 K2 C2 20.57(8) 13_444 13_444 ?
C2 K2 C2 86.34(9) 5_544 13_444 ?
C2 K2 C2 122.13(5) 11_545 13_444 ?
C2 K2 C2 122.13(5) 3 13_444 ?
N2 K2 Se 133.70(5) 5_544 . ?
N2 K2 Se 87.60(6) 3 . ?
N2 K2 Se 78.38(6) 11_545 . ?
N2 K2 Se 63.41(5) 13_444 . ?
C2 K2 Se 129.71(5) 5_544 . ?
C2 K2 Se 58.02(6) 11_545 . ?
C2 K2 Se 108.15(6) 3 . ?
C2 K2 Se 65.11(5) 13_444 . ?
N2 K2 Se 63.41(5) 5_544 2_545 ?
N2 K2 Se 78.38(6) 3 2_545 ?
N2 K2 Se 87.60(6) 11_545 2_545 ?
N2 K2 Se 133.70(5) 13_444 2_545 ?
C2 K2 Se 65.11(5) 5_544 2_545 ?
C2 K2 Se 108.15(6) 11_545 2_545 ?
C2 K2 Se 58.02(6) 3 2_545 ?
C2 K2 Se 129.71(5) 13_444 2_545 ?
Se K2 Se 162.805(8) . 2_545 ?
N2 K2 Se 78.38(6) 5_544 16_444 ?
N2 K2 Se 133.70(5) 3 16_444 ?
N2 K2 Se 63.41(5) 11_545 16_444 ?
N2 K2 Se 87.60(6) 13_444 16_444 ?
C2 K2 Se 58.02(6) 5_544 16_444 ?
C2 K2 Se 65.11(5) 11_545 16_444 ?
C2 K2 Se 129.71(5) 3 16_444 ?
C2 K2 Se 108.15(6) 13_444 16_444 ?
Se K2 Se 91.281(1) . 16_444 ?
Se K2 Se 91.280(1) 2_545 16_444 ?
N2 K2 Se 87.60(6) 5_544 15_544 ?
N2 K2 Se 63.41(5) 3 15_544 ?
N2 K2 Se 133.70(5) 11_545 15_544 ?
N2 K2 Se 78.38(6) 13_444 15_544 ?
C2 K2 Se 108.15(6) 5_544 15_544 ?
C2 K2 Se 129.71(5) 11_545 15_544 ?
C2 K2 Se 65.11(5) 3 15_544 ?
C2 K2 Se 58.02(6) 13_444 15_544 ?
Se K2 Se 91.280(1) . 15_544 ?
Se K2 Se 91.281(1) 2_545 15_544 ?
Se K2 Se 162.805(8) 16_444 15_544 ?
C1 N1 N1 0.000(1) 9_356 9_356 ?
C1 N1 Mo2 180.000(1) 9_356 1_455 ?
N1 N1 Mo2 180.000(1) 9_356 1_455 ?
C1 N1 K1 79.00(8) 9_356 5_455 ?
N1 N1 K1 79.00(8) 9_356 5_455 ?
Mo2 N1 K1 101.00(8) 1_455 5_455 ?
C1 N1 K1 79.00(8) 9_356 13_345 ?
N1 N1 K1 79.00(8) 9_356 13_345 ?
Mo2 N1 K1 101.00(8) 1_455 13_345 ?
K1 N1 K1 158.01(16) 5_455 13_345 ?
C1 N1 K1 79.00(8) 9_356 15_445 ?
N1 N1 K1 79.00(8) 9_356 15_445 ?
Mo2 N1 K1 101.00(8) 1_455 15_445 ?
K1 N1 K1 87.91(3) 5_455 15_445 ?
K1 N1 K1 87.91(3) 13_345 15_445 ?
C1 N1 K1 79.00(8) 9_356 7_355 ?
N1 N1 K1 79.00(8) 9_356 7_355 ?
Mo2 N1 K1 101.00(8) 1_455 7_355 ?
K1 N1 K1 87.91(3) 5_455 7_355 ?
K1 N1 K1 87.91(3) 13_345 7_355 ?
K1 N1 K1 158.01(16) 15_445 7_355 ?
C2 N2 K1 158.9(3) . . ?
C2 N2 K2 96.48(14) . 5_455 ?
K1 N2 K2 95.77(7) . 5_455 ?
C2 N2 K2 96.48(14) . 13_444 ?
K1 N2 K2 95.77(7) . 13_444 ?
K2 N2 K2 108.91(9) 5_455 13_444 ?
C2 N2 K1 70.0(2) . 3_455 ?
K1 N2 K1 88.83(9) . 3_455 ?
K2 N2 K1 125.06(5) 5_455 3_455 ?
K2 N2 K1 125.06(5) 13_444 3_455 ?
N2 C2 Mo1 178.3(3) . 3_455 ?
N2 C2 K1 89.3(2) . 3_455 ?
Mo1 C2 K1 92.40(11) 3_455 3_455 ?
N2 C2 K2 62.95(13) . 5_455 ?
Mo1 C2 K2 116.05(9) 3_455 5_455 ?
K1 C2 K2 120.38(7) 3_455 5_455 ?
N2 C2 K2 62.95(13) . 13_444 ?
Mo1 C2 K2 116.05(9) 3_455 13_444 ?
K1 C2 K2 120.38(7) 3_455 13_444 ?
K2 C2 K2 93.66(9) 5_455 13_444 ?

loop_
_geom_bond_atom_site_label_1
_geom_bond_atom_site_label_2
_geom_bond_distance
_geom_bond_site_symmetry_2
_geom_bond_publ_flag
Mo1 C2 2.204(3) 11_545 ?
Mo1 Se 2.5734(3) 10 ?
Mo1 Se 2.5734(3) . ?
Mo1 Se 2.5873(3) 4 ?
Mo1 Se 2.5873(3) 11 ?
Mo1 Mo1 2.6711(4) 3 ?
Mo1 Mo1 2.6711(4) 11 ?
Mo1 Mo2 2.7193(4) . ?
Mo1 Mo2 2.7193(4) 9 ?
Mo1 K1 3.8584(8) . ?
Mo2 C1 2.217(4) 1_655 ?
Mo2 N1 2.217(4) 1_655 ?
Mo2 Se 2.5683(3) 11 ?
Mo2 Se 2.5683(3) 12 ?
Mo2 Se 2.5683(3) 10 ?
Mo2 Se 2.5683(3) 9 ?
Mo2 Mo1 2.7193(4) 11 ?
Mo2 Mo1 2.7193(4) 3 ?
Mo2 Mo1 2.7193(4) 9 ?
Mo2 K1 4.1130(6) 5 ?
Mo2 K1 4.1130(6) 15_545 ?
Se Mo2 2.5683(3) 9 ?
Se Mo1 2.5873(3) 3 ?
Se K1 3.3532(7) 3 ?
Se K1 3.3769(5) 15_544 ?
Se K2 3.6516(3) . ?
K1 N2 2.791(3) . ?
K1 C1 3.0668(11) 5_544 ?
K1 N1 3.0668(11) 5_544 ?
K1 C1 3.0668(11) 13_345 ?
K1 N1 3.0668(11) 13_345 ?
K1 C2 3.076(3) 11_545 ?
K1 N2 3.273(3) 11_545 ?
K1 Se 3.3532(7) 11 ?
K1 Se 3.3532(7) 4 ?
K1 Se 3.3769(5) 16_444 ?
K1 Se 3.3769(5) 7_445 ?
K2 N2 2.9243(17) 5_544 ?
K2 N2 2.9243(17) 3 ?
K2 N2 2.9243(17) 11_545 ?
K2 N2 2.9243(17) 13_444 ?
K2 C2 3.263(2) 5_544 ?
K2 C2 3.263(2) 11_545 ?
K2 C2 3.263(2) 3 ?
K2 C2 3.263(2) 13_444 ?
K2 Se 3.6516(3) 2_545 ?
K2 Se 3.6516(3) 16_444 ?
K2 Se 3.6516(3) 15_544 ?
N1 C1 1.170(9) 9_356 ?
N1 N1 1.170(9) 9_356 ?
N1 Mo2 2.217(4) 1_455 ?
N1 K1 3.0668(11) 5_455 ?
N1 K1 3.0668(11) 13_345 ?
N1 K1 3.0668(11) 15_445 ?
N1 K1 3.0668(11) 7_355 ?
N2 C2 1.154(4) . ?
N2 K2 2.9243(17) 5_455 ?
N2 K2 2.9243(17) 13_444 ?
N2 K1 3.273(3) 3_455 ?
C2 Mo1 2.204(3) 3_455 ?
C2 K1 3.076(3) 3_455 ?
C2 K2 3.263(2) 5_455 ?
C2 K2 3.263(2) 13_444 ?
